data_4112718
loop_
_publ_author_name
'Olivier Tardif'
'Daisuke Hashizume'
'Zhaomin Hou'

_publ_section_title
;
 Hydrogenation of Carbon Dioxide and Aryl Isocyanates by a Tetranuclear
 Tetrahydrido Yttrium Complex. Isolation, Structures, and CO2 Insertion
 Reactions of Methylene Diolate and \m3-Oxo Yttrium Complexes
;
_journal_name_full 'Journal of the American Chemical Society'
_journal_page_first 8080
_journal_page_last 8081
_journal_paper_doi 10.1021/ja047889u
_journal_volume 126
_journal_year 2004
_chemical_formula_sum 'C76 H122 O2 Si6 Y4'
_chemical_formula_weight 1591.92
_chemical_name_systematic
; 
 ? 
;
_space_group_IT_number 52
_symmetry_cell_setting orthorhombic
_symmetry_space_group_name_Hall '-P 2a 2bc'
_symmetry_space_group_name_H-M 'P n n a'
_atom_sites_solution_hydrogens geom
_atom_sites_solution_primary direct
_atom_sites_solution_secondary difmap
_audit_creation_method SHELXL-97
_cell_angle_alpha 90.00
_cell_angle_beta 90.00
_cell_angle_gamma 90.00
_cell_formula_units_Z 4
_cell_length_a 12.0952(8)
_cell_length_b 25.5168(16)
_cell_length_c 26.5227(16)
_cell_measurement_temperature 203(1)
_cell_volume 8185.7(9)
_computing_cell_refinement 'Bruker SMART'
_computing_data_collection 'Bruker SMART'
_computing_data_reduction 'Bruker SHELXTL'
_computing_molecular_graphics 'Bruker SHELXTL'
_computing_publication_material 'Bruker SHELXTL'
_computing_structure_refinement 'SHELXL-97 (Sheldrick, 1997)'
_computing_structure_solution 'SHELXS-97 (Sheldrick, 1990)'
_diffrn_ambient_temperature 203(1)
_diffrn_measured_fraction_theta_full 0.975
_diffrn_measured_fraction_theta_max 0.975
_diffrn_measurement_device_type 'CCD area detector'
_diffrn_measurement_method 'phi and omega scans'
_diffrn_radiation_monochromator graphite
_diffrn_radiation_source 'fine-focus sealed tube'
_diffrn_radiation_type MoK\a
_diffrn_radiation_wavelength 0.71073
_diffrn_reflns_av_R_equivalents 0.0806
_diffrn_reflns_av_sigmaI/netI 0.0941
_diffrn_reflns_limit_h_max 15
_diffrn_reflns_limit_h_min -15
_diffrn_reflns_limit_k_max 14
_diffrn_reflns_limit_k_min -33
_diffrn_reflns_limit_l_max 35
_diffrn_reflns_limit_l_min -34
_diffrn_reflns_number 48154
_diffrn_reflns_theta_full 28.04
_diffrn_reflns_theta_max 28.04
_diffrn_reflns_theta_min 1.85
_exptl_absorpt_coefficient_mu 2.936
_exptl_absorpt_correction_T_max 0.93
_exptl_absorpt_correction_T_min 0.63
_exptl_absorpt_correction_type SADABS
_exptl_crystal_colour red
_exptl_crystal_density_diffrn 1.292
_exptl_crystal_description block
_exptl_crystal_F_000 3336
_exptl_crystal_size_max 0.4
_exptl_crystal_size_mid 0.3
_exptl_crystal_size_min 0.2
_refine_diff_density_max 0.434
_refine_diff_density_min -0.379
_refine_diff_density_rms 0.078
_refine_ls_extinction_method none
_refine_ls_goodness_of_fit_ref 0.947
_refine_ls_hydrogen_treatment mixed
_refine_ls_matrix_type full
_refine_ls_number_parameters 403
_refine_ls_number_reflns 9680
_refine_ls_number_restraints 0
_refine_ls_restrained_S_all 0.947
_refine_ls_R_factor_all 0.1048
_refine_ls_R_factor_gt 0.0418
_refine_ls_shift/su_max 0.095
_refine_ls_shift/su_mean 0.002
_refine_ls_structure_factor_coef Fsqd
_refine_ls_weighting_details 'calc w=1/[\s^2^(Fo^2^)+(0.0310P)^2^+0.0000P] where P=(Fo^2^+2Fc^2^)/3'
_refine_ls_weighting_scheme calc
_refine_ls_wR_factor_gt 0.0729
_refine_ls_wR_factor_ref 0.0833
_reflns_number_gt 5378
_reflns_number_total 9680
_reflns_threshold_expression >2sigma(I)
_cod_data_source_file ja047889urom20040413_031950.cif
_cod_data_source_block 5
_cod_database_code 4112718

loop_
_symmetry_equiv_pos_as_xyz
'x, y, z'
'-x+1/2, -y, z'
'-x+1/2, y+1/2, -z+1/2'
'x, -y+1/2, -z+1/2'
'-x, -y, -z'
'x-1/2, y, -z'
'x-1/2, -y-1/2, z-1/2'
'-x, y-1/2, z-1/2'

loop_
_atom_site_label
_atom_site_type_symbol
_atom_site_fract_x
_atom_site_fract_y
_atom_site_fract_z
_atom_site_U_iso_or_equiv
_atom_site_adp_type
_atom_site_occupancy
_atom_site_symmetry_multiplicity
_atom_site_calc_flag
_atom_site_refinement_flags
Y1 Y 0.31397(2) 0.300737(13) 0.289270(11) 0.02721(8) Uani 1 1 d .
Y2 Y 0.12550(3) 0.298806(13) 0.193991(11) 0.02679(8) Uani 1 1 d .
O1 O 0.30069(16) 0.28430(8) 0.20892(7) 0.0277(5) Uani 1 1 d .
Si1 Si 0.50149(9) 0.31213(4) 0.41680(4) 0.0436(3) Uani 1 1 d .
Si2 Si 0.20713(9) 0.38275(5) 0.06802(4) 0.0494(3) Uani 1 1 d .
Si3 Si 0.06518(8) 0.34554(4) 0.33923(4) 0.0331(2) Uani 1 1 d .
C1 C 0.4685(3) 0.34028(13) 0.35379(12) 0.0290(8) Uani 1 1 d .
C2 C 0.4060(3) 0.38635(13) 0.34071(12) 0.0308(8) Uani 1 1 d .
C3 C 0.4204(3) 0.39638(13) 0.28872(12) 0.0311(8) Uani 1 1 d .
C4 C 0.4951(3) 0.35906(13) 0.26920(12) 0.0288(8) Uani 1 1 d .
C5 C 0.5255(3) 0.32541(13) 0.30852(12) 0.0294(8) Uani 1 1 d .
C6 C 0.3566(3) 0.42500(13) 0.37690(13) 0.0436(10) Uani 1 1 d .
H6A H 0.4148 0.4437 0.3938 0.065 Uiso 1 1 calc R
H6B H 0.3125 0.4067 0.4013 0.065 Uiso 1 1 calc R
H6C H 0.3111 0.4494 0.3588 0.065 Uiso 1 1 calc R
C7 C 0.3839(3) 0.44500(13) 0.26102(14) 0.0477(10) Uani 1 1 d .
H7A H 0.3152 0.4571 0.2748 0.071 Uiso 1 1 calc R
H7B H 0.3743 0.4370 0.2259 0.071 Uiso 1 1 calc R
H7C H 0.4390 0.4718 0.2647 0.071 Uiso 1 1 calc R
C8 C 0.5416(3) 0.35975(14) 0.21610(12) 0.0446(10) Uani 1 1 d .
H8A H 0.6108 0.3413 0.2155 0.067 Uiso 1 1 calc R
H8B H 0.5530 0.3953 0.2056 0.067 Uiso 1 1 calc R
H8C H 0.4905 0.3430 0.1936 0.067 Uiso 1 1 calc R
C9 C 0.6174(3) 0.28515(14) 0.30576(13) 0.0470(10) Uani 1 1 d .
H9A H 0.6591 0.2903 0.2754 0.070 Uiso 1 1 calc R
H9B H 0.5861 0.2506 0.3058 0.070 Uiso 1 1 calc R
H9C H 0.6652 0.2891 0.3344 0.070 Uiso 1 1 calc R
C10 C 0.4074(3) 0.33159(19) 0.46872(14) 0.0789(16) Uani 1 1 d .
H10A H 0.4054 0.3691 0.4712 0.118 Uiso 1 1 calc R
H10B H 0.4337 0.3171 0.4999 0.118 Uiso 1 1 calc R
H10C H 0.3344 0.3186 0.4620 0.118 Uiso 1 1 calc R
C11 C 0.4971(5) 0.23882(17) 0.41316(17) 0.1017(19) Uani 1 1 d .
H11A H 0.4316 0.2281 0.3956 0.153 Uiso 1 1 calc R
H11B H 0.4964 0.2245 0.4466 0.153 Uiso 1 1 calc R
H11C H 0.5611 0.2263 0.3954 0.153 Uiso 1 1 calc R
C12 C 0.6414(3) 0.3333(2) 0.43709(15) 0.0921(18) Uani 1 1 d .
H12A H 0.6942 0.3247 0.4114 0.138 Uiso 1 1 calc R
H12B H 0.6608 0.3158 0.4679 0.138 Uiso 1 1 calc R
H12C H 0.6416 0.3705 0.4425 0.138 Uiso 1 1 calc R
C13 C 0.1022(3) 0.36053(13) 0.11479(12) 0.0318(8) Uani 1 1 d .
C14 C 0.0689(3) 0.39118(13) 0.15731(12) 0.0316(8) Uani 1 1 d .
C15 C -0.0317(3) 0.37161(14) 0.17622(12) 0.0355(9) Uani 1 1 d .
C16 C -0.0642(3) 0.32926(14) 0.14532(13) 0.0351(9) Uani 1 1 d .
C17 C 0.0155(3) 0.32263(13) 0.10808(13) 0.0342(9) Uani 1 1 d .
C18 C 0.1261(3) 0.43986(13) 0.17709(14) 0.0546(11) Uani 1 1 d .
H18A H 0.2039 0.4332 0.1803 0.082 Uiso 1 1 calc R
H18B H 0.0961 0.4489 0.2094 0.082 Uiso 1 1 calc R
H18C H 0.1146 0.4683 0.1540 0.082 Uiso 1 1 calc R
C19 C -0.1031(3) 0.39538(15) 0.21662(13) 0.0546(11) Uani 1 1 d .
H19A H -0.1738 0.4043 0.2027 0.082 Uiso 1 1 calc R
H19B H -0.0681 0.4264 0.2295 0.082 Uiso 1 1 calc R
H19C H -0.1128 0.3706 0.2435 0.082 Uiso 1 1 calc R
C20 C -0.1750(3) 0.30239(15) 0.14901(15) 0.0546(11) Uani 1 1 d .
H20A H -0.1762 0.2727 0.1268 0.082 Uiso 1 1 calc R
H20B H -0.2323 0.3265 0.1395 0.082 Uiso 1 1 calc R
H20C H -0.1870 0.2909 0.1831 0.082 Uiso 1 1 calc R
C21 C 0.0002(3) 0.28757(14) 0.06241(13) 0.0510(11) Uani 1 1 d .
H21A H -0.0515 0.2602 0.0703 0.077 Uiso 1 1 calc R
H21B H 0.0699 0.2724 0.0532 0.077 Uiso 1 1 calc R
H21C H -0.0276 0.3080 0.0347 0.077 Uiso 1 1 calc R
C22 C 0.2373(4) 0.33370(19) 0.01805(17) 0.0945(18) Uani 1 1 d .
H22A H 0.2567 0.3009 0.0334 0.142 Uiso 1 1 calc R
H22B H 0.2977 0.3458 -0.0023 0.142 Uiso 1 1 calc R
H22C H 0.1731 0.3291 -0.0027 0.142 Uiso 1 1 calc R
C23 C 0.1477(4) 0.44214(16) 0.03642(17) 0.0853(17) Uani 1 1 d .
H23A H 0.0813 0.4326 0.0188 0.128 Uiso 1 1 calc R
H23B H 0.2004 0.4560 0.0129 0.128 Uiso 1 1 calc R
H23C H 0.1309 0.4682 0.0614 0.128 Uiso 1 1 calc R
C24 C 0.3423(3) 0.39991(18) 0.09718(16) 0.0787(15) Uani 1 1 d .
H24A H 0.3325 0.4288 0.1200 0.118 Uiso 1 1 calc R
H24B H 0.3938 0.4096 0.0713 0.118 Uiso 1 1 calc R
H24C H 0.3703 0.3702 0.1154 0.118 Uiso 1 1 calc R
C25 C 0.0072(3) 0.27161(12) 0.26687(12) 0.0286(8) Uani 1 1 d .
C26 C 0.1032(2) 0.29795(12) 0.28860(11) 0.0269(7) Uani 1 1 d .
C27 C 0.0920(3) 0.41608(13) 0.32395(14) 0.0474(10) Uani 1 1 d .
H27A H 0.1626 0.4193 0.3077 0.071 Uiso 1 1 calc R
H27B H 0.0919 0.4363 0.3545 0.071 Uiso 1 1 calc R
H27C H 0.0352 0.4288 0.3018 0.071 Uiso 1 1 calc R
C28 C 0.1542(3) 0.32897(14) 0.39516(12) 0.0470(10) Uani 1 1 d .
H28A H 0.1375 0.2941 0.4064 0.070 Uiso 1 1 calc R
H28B H 0.1397 0.3534 0.4219 0.070 Uiso 1 1 calc R
H28C H 0.2307 0.3310 0.3857 0.070 Uiso 1 1 calc R
C29 C -0.0819(3) 0.34262(15) 0.36076(14) 0.0513(11) Uani 1 1 d .
H29A H -0.1294 0.3553 0.3344 0.077 Uiso 1 1 calc R
H29B H -0.0909 0.3641 0.3902 0.077 Uiso 1 1 calc R
H29C H -0.1010 0.3070 0.3687 0.077 Uiso 1 1 calc R
C30 C 0.7137(7) 0.4792(3) 0.3698(2) 0.164(3) Uani 1 1 d .
H30 H 0.6903 0.4651 0.4003 0.197 Uiso 1 1 calc R
C31 C 0.6774(5) 0.4595(2) 0.3279(3) 0.104(2) Uani 1 1 d .
H31 H 0.6274 0.4318 0.3283 0.124 Uiso 1 1 calc R
C32 C 0.7130(4) 0.4795(2) 0.2841(2) 0.097(2) Uani 1 1 d .
H32 H 0.6878 0.4656 0.2538 0.116 Uiso 1 1 calc R
C33 C 0.4915(11) 0.4608(3) 0.5318(3) 0.189(3) Uiso 1 1 d .
C34 C 0.4024(10) 0.5232(4) 0.4784(4) 0.214(4) Uiso 1 1 d .
C35 C 0.3777(11) 0.4766(5) 0.5150(5) 0.276(5) Uiso 1 1 d .
C36 C 0.8573(9) 0.5124(8) 0.1017(3) 0.147(4) Uani 1 1 d .
H36 H 0.9318 0.5214 0.1015 0.176 Uiso 1 1 calc R
C37 C 0.7795(18) 0.5504(4) 0.1018(3) 0.138(4) Uani 1 1 d .
H37 H 0.8003 0.5854 0.1016 0.166 Uiso 1 1 calc R
C38 C 0.6719(12) 0.5373(7) 0.1020(3) 0.146(4) Uani 1 1 d .
H38 H 0.6181 0.5633 0.1025 0.175 Uiso 1 1 calc R
H25 H -0.066(2) 0.2830(10) 0.2761(9) 0.013(7) Uiso 1 1 d .

loop_
_atom_site_aniso_label
_atom_site_aniso_U_11
_atom_site_aniso_U_22
_atom_site_aniso_U_33
_atom_site_aniso_U_23
_atom_site_aniso_U_13
_atom_site_aniso_U_12
Y1 0.02423(16) 0.02694(17) 0.03046(18) -0.00057(17) -0.00176(14) -0.00296(16)
Y2 0.02543(16) 0.02506(17) 0.02986(18) 0.00089(17) -0.00181(14) 0.00185(17)
O1 0.0240(12) 0.0277(12) 0.0313(12) 0.0007(10) 0.0001(10) -0.0029(10)
Si1 0.0407(6) 0.0573(8) 0.0329(6) 0.0053(5) -0.0060(5) -0.0036(6)
Si2 0.0448(7) 0.0581(8) 0.0453(7) 0.0081(6) 0.0051(5) 0.0009(6)
Si3 0.0315(6) 0.0326(6) 0.0352(6) -0.0066(5) 0.0043(5) 0.0007(5)
C1 0.0261(19) 0.029(2) 0.032(2) -0.0028(16) -0.0029(15) -0.0067(16)
C2 0.0279(19) 0.032(2) 0.033(2) -0.0046(17) -0.0003(15) -0.0070(16)
C3 0.0301(19) 0.0243(19) 0.039(2) 0.0015(17) -0.0049(16) -0.0046(16)
C4 0.0276(19) 0.029(2) 0.0297(19) 0.0008(17) -0.0011(16) -0.0093(16)
C5 0.0236(18) 0.0294(19) 0.035(2) -0.0053(18) -0.0043(15) -0.0060(15)
C6 0.047(2) 0.039(2) 0.045(2) -0.0095(19) -0.0040(19) -0.0012(19)
C7 0.047(2) 0.036(2) 0.060(3) 0.009(2) -0.003(2) 0.000(2)
C8 0.044(2) 0.050(3) 0.040(2) 0.004(2) 0.0051(19) -0.0077(19)
C9 0.042(2) 0.052(3) 0.046(2) 0.000(2) -0.0031(19) 0.011(2)
C10 0.061(3) 0.134(5) 0.042(3) 0.012(3) 0.002(2) 0.018(3)
C11 0.177(6) 0.063(4) 0.065(3) 0.022(3) -0.013(4) 0.001(4)
C12 0.053(3) 0.169(5) 0.054(3) 0.012(3) -0.019(2) -0.024(3)
C13 0.036(2) 0.029(2) 0.030(2) 0.0044(17) -0.0041(16) 0.0058(17)
C14 0.042(2) 0.022(2) 0.031(2) 0.0029(16) -0.0099(17) 0.0061(17)
C15 0.036(2) 0.038(2) 0.033(2) 0.0015(18) -0.0020(17) 0.0136(18)
C16 0.027(2) 0.033(2) 0.045(2) 0.0078(19) -0.0072(17) 0.0028(17)
C17 0.036(2) 0.032(2) 0.035(2) 0.0002(17) -0.0119(17) 0.0058(17)
C18 0.076(3) 0.038(2) 0.049(3) -0.002(2) -0.011(2) -0.005(2)
C19 0.055(3) 0.056(3) 0.053(3) 0.005(2) 0.002(2) 0.023(2)
C20 0.032(2) 0.058(3) 0.074(3) 0.010(2) -0.0072(19) -0.001(2)
C21 0.059(3) 0.047(3) 0.047(2) -0.001(2) -0.017(2) 0.000(2)
C22 0.074(4) 0.123(5) 0.087(4) -0.029(3) 0.033(3) -0.010(3)
C23 0.097(4) 0.084(4) 0.075(3) 0.044(3) 0.012(3) 0.004(3)
C24 0.054(3) 0.089(4) 0.093(4) 0.006(3) 0.008(3) -0.010(3)
C25 0.0221(18) 0.031(2) 0.033(2) 0.0017(16) 0.0040(15) 0.0011(16)
C26 0.0231(16) 0.0229(17) 0.0346(18) -0.0012(17) 0.0005(13) -0.0009(15)
C27 0.054(3) 0.036(2) 0.053(3) -0.005(2) -0.004(2) 0.002(2)
C28 0.050(3) 0.052(3) 0.039(2) 0.002(2) 0.0002(18) -0.009(2)
C29 0.044(3) 0.054(3) 0.056(3) -0.016(2) 0.011(2) -0.001(2)
C30 0.226(10) 0.174(8) 0.092(5) 0.011(5) 0.007(5) -0.131(6)
C31 0.087(5) 0.079(5) 0.144(6) -0.016(5) -0.004(4) -0.031(3)
C32 0.071(5) 0.104(6) 0.115(4) -0.038(4) -0.020(4) 0.024(3)
C36 0.133(9) 0.220(11) 0.086(5) 0.055(8) -0.011(5) -0.013(12)
C37 0.222(13) 0.106(7) 0.088(5) -0.015(4) 0.010(8) 0.022(9)
C38 0.115(9) 0.227(15) 0.096(5) -0.072(8) 0.003(6) 0.086(8)

loop_
_atom_type_symbol
_atom_type_description
_atom_type_scat_dispersion_real
_atom_type_scat_dispersion_imag
_atom_type_scat_source
C C 0.0033 0.0016 'International Tables Vol C Tables 4.2.6.8 and 6.1.1.4'
H H 0.0000 0.0000 'International Tables Vol C Tables 4.2.6.8 and 6.1.1.4'
O O 0.0106 0.0060 'International Tables Vol C Tables 4.2.6.8 and 6.1.1.4'
Si Si 0.0817 0.0704 'International Tables Vol C Tables 4.2.6.8 and 6.1.1.4'
Y Y -2.7962 3.5667 'International Tables Vol C Tables 4.2.6.8 and 6.1.1.4'

loop_
_geom_angle_atom_site_label_1
_geom_angle_atom_site_label_2
_geom_angle_atom_site_label_3
_geom_angle
_geom_angle_site_symmetry_1
_geom_angle_site_symmetry_3
O1 Y1 O1 79.87(8) 4 .
O1 Y1 C26 84.18(9) 4 .
O1 Y1 C26 85.07(9) . .
O1 Y1 C5 107.46(9) 4 .
O1 Y1 C5 107.55(9) . .
C26 Y1 C5 163.90(10) . .
O1 Y1 C4 127.85(9) 4 .
O1 Y1 C4 88.46(9) . .
C26 Y1 C4 145.55(10) . .
C5 Y1 C4 30.14(9) . .
O1 Y1 C1 113.93(9) 4 .
O1 Y1 C1 137.37(9) . .
C26 Y1 C1 134.39(10) . .
C5 Y1 C1 30.76(9) . .
C4 Y1 C1 50.52(10) . .
O1 Y1 C3 156.40(9) 4 .
O1 Y1 C3 101.51(9) . .
C26 Y1 C3 119.41(10) . .
C5 Y1 C3 49.36(10) . .
C4 Y1 C3 29.92(9) . .
C1 Y1 C3 49.94(9) . .
O1 Y1 C2 142.64(9) 4 .
O1 Y1 C2 130.92(9) . .
C26 Y1 C2 114.93(10) . .
C5 Y1 C2 49.21(9) . .
C4 Y1 C2 49.09(9) . .
C1 Y1 C2 30.13(9) . .
C3 Y1 C2 29.41(9) . .
O1 Y1 Y1 40.27(5) 4 4
O1 Y1 Y1 40.23(5) . 4
C26 Y1 Y1 88.50(7) . 4
C5 Y1 Y1 107.58(7) . 4
C4 Y1 Y1 107.81(7) . 4
C1 Y1 Y1 132.97(7) . 4
C3 Y1 Y1 133.30(7) . 4
C2 Y1 Y1 155.71(7) . 4
O1 Y1 Y2 87.28(5) 4 .
O1 Y1 Y2 38.86(5) . .
C26 Y1 Y2 47.54(7) . .
C5 Y1 Y2 141.54(7) . .
C4 Y1 Y2 113.88(7) . .
C1 Y1 Y2 158.45(7) . .
C3 Y1 Y2 108.75(7) . .
C2 Y1 Y2 129.64(7) . .
Y1 Y1 Y2 61.531(9) 4 .
O1 Y1 Y2 38.04(5) 4 4
O1 Y1 Y2 86.29(5) . 4
C26 Y1 Y2 47.02(7) . 4
C5 Y1 Y2 141.26(7) . 4
C4 Y1 Y2 165.73(7) . 4
C1 Y1 Y2 130.23(7) . 4
C3 Y1 Y2 164.26(7) . 4
C2 Y1 Y2 140.77(7) . 4
Y1 Y1 Y2 60.384(9) 4 4
Y2 Y1 Y2 68.993(12) . 4
O1 Y2 C25 111.53(9) . .
O1 Y2 C25 110.77(9) . 4
C25 Y2 C25 32.85(13) . 4
O1 Y2 C26 85.55(8) . .
C25 Y2 C26 33.75(9) . .
C25 Y2 C26 61.55(10) 4 .
O1 Y2 C26 84.56(8) . 4
C25 Y2 C26 61.75(10) . 4
C25 Y2 C26 33.61(9) 4 4
C26 Y2 C26 78.36(11) . 4
O1 Y2 C14 117.96(9) . .
C25 Y2 C14 112.58(11) . .
C25 Y2 C14 129.88(11) 4 .
C26 Y2 C14 110.26(10) . .
C26 Y2 C14 155.80(10) 4 .
O1 Y2 C13 110.39(9) . .
C25 Y2 C13 135.95(10) . .
C25 Y2 C13 133.81(10) 4 .
C26 Y2 C13 141.69(10) . .
C26 Y2 C13 135.80(10) 4 .
C14 Y2 C13 31.42(9) . .
O1 Y2 C15 146.14(10) . .
C25 Y2 C15 85.58(11) . .
C25 Y2 C15 99.36(11) 4 .
C26 Y2 C15 95.97(10) . .
C26 Y2 C15 128.98(10) 4 .
C14 Y2 C15 30.55(10) . .
C13 Y2 C15 51.36(10) . .
O1 Y2 C17 131.80(9) . .
C25 Y2 C17 115.54(11) . .
C25 Y2 C17 103.16(11) 4 .
C26 Y2 C17 141.80(10) . .
C26 Y2 C17 108.70(10) 4 .
C14 Y2 C17 50.37(10) . .
C13 Y2 C17 31.15(9) . .
C15 Y2 C17 49.65(10) . .
O1 Y2 C16 160.54(9) . .
C25 Y2 C16 87.93(11) . .
C25 Y2 C16 85.47(10) 4 .
C26 Y2 C16 112.36(10) . .
C26 Y2 C16 105.85(10) 4 .
C14 Y2 C16 50.01(10) . .
C13 Y2 C16 50.79(10) . .
C15 Y2 C16 30.05(10) . .
C17 Y2 C16 29.53(10) . .
O1 Y2 Y1 38.67(5) . .
C25 Y2 Y1 79.24(8) . .
C25 Y2 Y1 94.86(7) 4 .
C26 Y2 Y1 48.22(6) . .
C26 Y2 Y1 87.14(7) 4 .
C14 Y2 Y1 115.74(7) . .
C13 Y2 Y1 130.81(7) . .
C15 Y2 Y1 126.25(8) . .
C17 Y2 Y1 161.93(8) . .
C16 Y2 Y1 154.81(8) . .
O1 Y2 Y1 37.82(5) . 4
C25 Y2 Y1 94.26(7) . 4
C25 Y2 Y1 78.26(7) 4 4
C26 Y2 Y1 86.35(7) . 4
C26 Y2 Y1 47.62(6) 4 4
C14 Y2 Y1 151.41(8) . 4
C13 Y2 Y1 127.85(7) . 4
C15 Y2 Y1 175.44(8) . 4
C17 Y2 Y1 126.85(7) . 4
C16 Y2 Y1 145.41(8) . 4
Y1 Y2 Y1 58.084(11) . 4
Y1 O1 Y1 99.49(8) 4 .
Y1 O1 Y2 104.14(8) 4 .
Y1 O1 Y2 102.47(8) . .
C10 Si1 C12 105.4(2) . .
C10 Si1 C1 115.56(17) . .
C12 Si1 C1 110.07(17) . .
C10 Si1 C11 106.8(2) . .
C12 Si1 C11 109.4(2) . .
C1 Si1 C11 109.43(17) . .
C22 Si2 C24 106.4(2) . .
C22 Si2 C13 113.80(19) . .
C24 Si2 C13 113.17(17) . .
C22 Si2 C23 107.5(2) . .
C24 Si2 C23 109.4(2) . .
C13 Si2 C23 106.39(18) . .
C26 Si3 C29 115.32(15) . .
C26 Si3 C27 115.25(16) . .
C29 Si3 C27 105.61(17) . .
C26 Si3 C28 106.27(15) . .
C29 Si3 C28 107.13(17) . .
C27 Si3 C28 106.71(16) . .
C5 C1 C2 105.4(3) . .
C5 C1 Si1 123.0(3) . .
C2 C1 Si1 130.1(3) . .
C5 C1 Y1 72.94(17) . .
C2 C1 Y1 77.95(18) . .
Si1 C1 Y1 124.56(15) . .
C3 C2 C1 108.5(3) . .
C3 C2 C6 123.7(3) . .
C1 C2 C6 126.3(3) . .
C3 C2 Y1 73.48(18) . .
C1 C2 Y1 71.92(18) . .
C6 C2 Y1 131.7(2) . .
C4 C3 C2 108.4(3) . .
C4 C3 C7 124.3(3) . .
C2 C3 C7 126.0(3) . .
C4 C3 Y1 72.75(18) . .
C2 C3 Y1 77.11(19) . .
C7 C3 Y1 126.4(2) . .
C5 C4 C3 108.0(3) . .
C5 C4 C8 126.9(3) . .
C3 C4 C8 124.8(3) . .
C5 C4 Y1 74.24(18) . .
C3 C4 Y1 77.33(18) . .
C8 C4 Y1 119.4(2) . .
C4 C5 C1 109.5(3) . .
C4 C5 C9 124.9(3) . .
C1 C5 C9 124.9(3) . .
C4 C5 Y1 75.62(18) . .
C1 C5 Y1 76.30(18) . .
C9 C5 Y1 122.1(2) . .
C2 C6 H6A 109.5 . .
C2 C6 H6B 109.5 . .
H6A C6 H6B 109.5 . .
C2 C6 H6C 109.5 . .
H6A C6 H6C 109.5 . .
H6B C6 H6C 109.5 . .
C3 C7 H7A 109.5 . .
C3 C7 H7B 109.5 . .
H7A C7 H7B 109.5 . .
C3 C7 H7C 109.5 . .
H7A C7 H7C 109.5 . .
H7B C7 H7C 109.5 . .
C4 C8 H8A 109.5 . .
C4 C8 H8B 109.5 . .
H8A C8 H8B 109.5 . .
C4 C8 H8C 109.5 . .
H8A C8 H8C 109.5 . .
H8B C8 H8C 109.5 . .
C5 C9 H9A 109.5 . .
C5 C9 H9B 109.5 . .
H9A C9 H9B 109.5 . .
C5 C9 H9C 109.5 . .
H9A C9 H9C 109.5 . .
H9B C9 H9C 109.5 . .
Si1 C10 H10A 109.5 . .
Si1 C10 H10B 109.5 . .
H10A C10 H10B 109.5 . .
Si1 C10 H10C 109.5 . .
H10A C10 H10C 109.5 . .
H10B C10 H10C 109.5 . .
Si1 C11 H11A 109.5 . .
Si1 C11 H11B 109.5 . .
H11A C11 H11B 109.5 . .
Si1 C11 H11C 109.5 . .
H11A C11 H11C 109.5 . .
H11B C11 H11C 109.5 . .
Si1 C12 H12A 109.5 . .
Si1 C12 H12B 109.5 . .
H12A C12 H12B 109.5 . .
Si1 C12 H12C 109.5 . .
H12A C12 H12C 109.5 . .
H12B C12 H12C 109.5 . .
C14 C13 C17 105.1(3) . .
C14 C13 Si2 123.4(3) . .
C17 C13 Si2 128.3(3) . .
C14 C13 Y2 74.27(18) . .
C17 C13 Y2 77.00(19) . .
Si2 C13 Y2 129.67(15) . .
C15 C14 C13 109.3(3) . .
C15 C14 C18 124.2(3) . .
C13 C14 C18 126.4(3) . .
C15 C14 Y2 77.07(19) . .
C13 C14 Y2 74.31(18) . .
C18 C14 Y2 119.1(2) . .
C14 C15 C16 107.8(3) . .
C14 C15 C19 127.4(3) . .
C16 C15 C19 124.2(3) . .
C14 C15 Y2 72.37(18) . .
C16 C15 Y2 76.75(19) . .
C19 C15 Y2 123.9(2) . .
C17 C16 C15 108.2(3) . .
C17 C16 C20 127.3(3) . .
C15 C16 C20 123.9(3) . .
C17 C16 Y2 73.75(19) . .
C15 C16 Y2 73.21(19) . .
C20 C16 Y2 125.7(2) . .
C16 C17 C13 109.6(3) . .
C16 C17 C21 123.7(3) . .
C13 C17 C21 125.8(3) . .
C16 C17 Y2 76.7(2) . .
C13 C17 Y2 71.84(18) . .
C21 C17 Y2 126.8(2) . .
C14 C18 H18A 109.5 . .
C14 C18 H18B 109.5 . .
H18A C18 H18B 109.5 . .
C14 C18 H18C 109.5 . .
H18A C18 H18C 109.5 . .
H18B C18 H18C 109.5 . .
C15 C19 H19A 109.5 . .
C15 C19 H19B 109.5 . .
H19A C19 H19B 109.5 . .
C15 C19 H19C 109.5 . .
H19A C19 H19C 109.5 . .
H19B C19 H19C 109.5 . .
C16 C20 H20A 109.5 . .
C16 C20 H20B 109.5 . .
H20A C20 H20B 109.5 . .
C16 C20 H20C 109.5 . .
H20A C20 H20C 109.5 . .
H20B C20 H20C 109.5 . .
C17 C21 H21A 109.5 . .
C17 C21 H21B 109.5 . .
H21A C21 H21B 109.5 . .
C17 C21 H21C 109.5 . .
H21A C21 H21C 109.5 . .
H21B C21 H21C 109.5 . .
Si2 C22 H22A 109.5 . .
Si2 C22 H22B 109.5 . .
H22A C22 H22B 109.5 . .
Si2 C22 H22C 109.5 . .
H22A C22 H22C 109.5 . .
H22B C22 H22C 109.5 . .
Si2 C23 H23A 109.5 . .
Si2 C23 H23B 109.5 . .
H23A C23 H23B 109.5 . .
Si2 C23 H23C 109.5 . .
H23A C23 H23C 109.5 . .
H23B C23 H23C 109.5 . .
Si2 C24 H24A 109.5 . .
Si2 C24 H24B 109.5 . .
H24A C24 H24B 109.5 . .
Si2 C24 H24C 109.5 . .
H24A C24 H24C 109.5 . .
H24B C24 H24C 109.5 . .
C25 C25 C26 127.33(17) 4 .
C25 C25 Y2 74.3(2) 4 .
C26 C25 Y2 73.91(18) . .
C25 C25 Y2 72.9(2) 4 4
C26 C25 Y2 73.41(18) . 4
Y2 C25 Y2 101.03(12) . 4
C25 C25 H25 113.2(15) 4 .
C26 C25 H25 119.5(15) . .
Y2 C25 H25 129.7(15) . .
Y2 C25 H25 129.1(15) 4 .
C25 C26 Si3 112.8(2) . .
C25 C26 Y2 72.34(17) . .
Si3 C26 Y2 137.35(16) . .
C25 C26 Y2 72.98(18) . 4
Si3 C26 Y2 122.02(14) . 4
Y2 C26 Y2 100.30(11) . 4
C25 C26 Y1 144.1(2) . .
Si3 C26 Y1 102.86(13) . .
Y2 C26 Y1 84.24(9) . .
Y2 C26 Y1 85.35(9) 4 .
Si3 C27 H27A 109.5 . .
Si3 C27 H27B 109.5 . .
H27A C27 H27B 109.5 . .
Si3 C27 H27C 109.5 . .
H27A C27 H27C 109.5 . .
H27B C27 H27C 109.5 . .
Si3 C28 H28A 109.5 . .
Si3 C28 H28B 109.5 . .
H28A C28 H28B 109.5 . .
Si3 C28 H28C 109.5 . .
H28A C28 H28C 109.5 . .
H28B C28 H28C 109.5 . .
Si3 C29 H29A 109.5 . .
Si3 C29 H29B 109.5 . .
H29A C29 H29B 109.5 . .
Si3 C29 H29C 109.5 . .
H29A C29 H29C 109.5 . .
H29B C29 H29C 109.5 . .
C31 C30 C30 121.0(4) . 2_665
C31 C30 H30 119.5 . .
C30 C30 H30 119.5 2_665 .
C30 C31 C32 119.1(6) . .
C30 C31 H31 120.4 . .
C32 C31 H31 120.4 . .
C31 C32 C32 119.8(4) . 2_665
C31 C32 H32 120.1 . .
C32 C32 H32 120.1 2_665 .
C34 C33 C35 135.8(10) 5_666 .
C33 C34 C35 121.9(10) 5_666 .
C33 C35 C34 102.3(9) . .
C38 C36 C37 120.3(10) 2_665 .
C38 C36 H36 119.9 2_665 .
C37 C36 H36 119.9 . .
C38 C37 C36 119.8(9) . .
C38 C37 H37 120.1 . .
C36 C37 H37 120.1 . .
C36 C38 C37 119.9(10) 2_665 .
C36 C38 H38 120.0 2_665 .
C37 C38 H38 120.0 . .

loop_
_geom_bond_atom_site_label_1
_geom_bond_atom_site_label_2
_geom_bond_distance
_geom_bond_site_symmetry_2
Y1 O1 2.176(2) 4
Y1 O1 2.1780(19) .
Y1 C26 2.551(3) .
Y1 C5 2.684(3) .
Y1 C4 2.701(3) .
Y1 C1 2.727(3) .
Y1 C3 2.759(3) .
Y1 C2 2.806(3) .
Y1 Y1 3.3232(6) 4
Y1 Y2 3.4036(4) .
Y1 Y2 3.4416(5) 4
Y2 O1 2.187(2) .
Y2 C25 2.503(3) .
Y2 C25 2.520(3) 4
Y2 C26 2.524(3) .
Y2 C26 2.526(3) 4
Y2 C14 2.640(3) .
Y2 C13 2.641(3) .
Y2 C15 2.700(3) .
Y2 C17 2.708(3) .
Y2 C16 2.745(3) .
Y2 Y1 3.4416(5) 4
O1 Y1 2.176(2) 4
Si1 C10 1.854(4) .
Si1 C12 1.857(4) .
Si1 C1 1.863(3) .
Si1 C11 1.874(4) .
Si2 C22 1.859(4) .
Si2 C24 1.861(4) .
Si2 C13 1.863(3) .
Si2 C23 1.875(4) .
Si3 C26 1.868(3) .
Si3 C29 1.870(3) .
Si3 C27 1.873(3) .
Si3 C28 1.881(3) .
C1 C5 1.436(4) .
C1 C2 1.440(4) .
C2 C3 1.413(4) .
C2 C6 1.500(4) .
C3 C4 1.410(4) .
C3 C7 1.508(4) .
C4 C5 1.400(4) .
C4 C8 1.517(4) .
C5 C9 1.515(4) .
C6 H6A 0.9600 .
C6 H6B 0.9600 .
C6 H6C 0.9600 .
C7 H7A 0.9600 .
C7 H7B 0.9600 .
C7 H7C 0.9600 .
C8 H8A 0.9600 .
C8 H8B 0.9600 .
C8 H8C 0.9600 .
C9 H9A 0.9600 .
C9 H9B 0.9600 .
C9 H9C 0.9600 .
C10 H10A 0.9600 .
C10 H10B 0.9600 .
C10 H10C 0.9600 .
C11 H11A 0.9600 .
C11 H11B 0.9600 .
C11 H11C 0.9600 .
C12 H12A 0.9600 .
C12 H12B 0.9600 .
C12 H12C 0.9600 .
C13 C14 1.430(4) .
C13 C17 1.438(4) .
C14 C15 1.408(4) .
C14 C18 1.516(4) .
C15 C16 1.412(5) .
C15 C19 1.503(4) .
C16 C17 1.390(5) .
C16 C20 1.508(4) .
C17 C21 1.517(4) .
C18 H18A 0.9600 .
C18 H18B 0.9600 .
C18 H18C 0.9600 .
C19 H19A 0.9600 .
C19 H19B 0.9600 .
C19 H19C 0.9600 .
C20 H20A 0.9600 .
C20 H20B 0.9600 .
C20 H20C 0.9600 .
C21 H21A 0.9600 .
C21 H21B 0.9600 .
C21 H21C 0.9600 .
C22 H22A 0.9600 .
C22 H22B 0.9600 .
C22 H22C 0.9600 .
C23 H23A 0.9600 .
C23 H23B 0.9600 .
C23 H23C 0.9600 .
C24 H24A 0.9600 .
C24 H24B 0.9600 .
C24 H24C 0.9600 .
C25 C25 1.420(6) 4
C25 C26 1.459(4) .
C25 Y2 2.520(3) 4
C25 H25 0.97(2) .
C26 Y2 2.526(3) 4
C27 H27A 0.9600 .
C27 H27B 0.9600 .
C27 H27C 0.9600 .
C28 H28A 0.9600 .
C28 H28B 0.9600 .
C28 H28C 0.9600 .
C29 H29A 0.9600 .
C29 H29B 0.9600 .
C29 H29C 0.9600 .
C30 C31 1.296(7) .
C30 C30 1.376(11) 2_665
C30 H30 0.9300 .
C31 C32 1.340(7) .
C31 H31 0.9300 .
C32 C32 1.378(10) 2_665
C32 H32 0.9300 .
C33 C34 1.374(11) 5_666
C33 C35 1.502(12) .
C34 C33 1.374(11) 5_666
C34 C35 1.563(12) .
C36 C38 1.316(11) 2_665
C36 C37 1.351(10) .
C36 H36 0.9300 .
C37 C38 1.344(11) .
C37 H37 0.9300 .
C38 C36 1.316(11) 2_665
C38 H38 0.9300 .
